data_1552276
loop_
_publ_author_name
'Krishnan, G. Anantha'
'Kumar, C. Udhaya'
'Mohandas, T. '
'Pillai, M. Velayutham'
'Sakthivel, P.'

_publ_section_title
;
 Allyl 6-amino-5-cyano-2-methyl-4-phenyl-4<i>H</i>-pyran-3-carboxylate
;
_journal_coden_ASTM IUCRBK
_journal_coeditor_code BV4022
_journal_issue 1
_journal_name_full IUCrData
_journal_page_first x190054
_journal_paper_doi 10.1107/S2414314619000543
_journal_volume 4
_journal_year 2019
_chemical_formula_iupac 'C17 H16 N2 O3'
_chemical_formula_moiety 'C17 H16 N2 O3'
_chemical_formula_sum 'C17 H16 N2 O3'
_chemical_formula_weight 296.32
_chemical_name_systematic
;
Allyl 6-amino-5-cyano-2-methyl-4-phenyl-4<i>H</i>-pyran-3-carboxylate
;
_space_group_crystal_system triclinic
_space_group_IT_number 2
_space_group_name_Hall '-P 1'
_space_group_name_H-M_alt 'P -1'
_atom_sites_solution_hydrogens mixed
_atom_sites_solution_primary direct
_atom_sites_solution_secondary difmap
_cell_angle_alpha 108.184(4)
_cell_angle_beta 103.004(4)
_cell_angle_gamma 105.089(2)
_cell_formula_units_Z 2
_cell_length_a 8.2151(5)
_cell_length_b 9.2850(5)
_cell_length_c 11.6086(7)
_cell_measurement_reflns_used 4207
_cell_measurement_temperature 293(2)
_cell_measurement_theta_max 23.43
_cell_measurement_theta_min 2.47
_cell_volume 765.64(8)
_computing_cell_refinement
;
APEX2 and SAINT (Bruker, 2008)
;
_computing_data_collection
;
APEX2 (Bruker, 2008)
;
_computing_data_reduction
;
SAINT and XPREP (Bruker, 2008)
;
_computing_molecular_graphics
;
ORTEP-3 for Windows (Farrugia, 2012)
;
_computing_publication_material
;
SHELXL97 (Sheldrick, 2008) and  PLATON (Spek, 2009)
;
_computing_structure_refinement
;
<i>SHELXL2018/3</i> (Sheldrick, 2015)
;
_computing_structure_solution
;
SHELXS (Sheldrick, 2008)
;
_diffrn_ambient_temperature 293(2)
_diffrn_measured_fraction_theta_full 0.999
_diffrn_measured_fraction_theta_max 0.996
_diffrn_measurement_device_type 'Bruker Kappa APEXII CCD'
_diffrn_measurement_method '\w and \f scan'
_diffrn_radiation_type MoK\a
_diffrn_radiation_wavelength 0.71073
_diffrn_reflns_av_R_equivalents 0.053
_diffrn_reflns_av_unetI/netI 0.0452
_diffrn_reflns_limit_h_max 10
_diffrn_reflns_limit_h_min -10
_diffrn_reflns_limit_k_max 12
_diffrn_reflns_limit_k_min -12
_diffrn_reflns_limit_l_max 15
_diffrn_reflns_limit_l_min -15
_diffrn_reflns_number 3789
_diffrn_reflns_theta_full 25.242
_diffrn_reflns_theta_max 28.284
_diffrn_reflns_theta_min 2.472
_exptl_absorpt_coefficient_mu 0.089
_exptl_absorpt_correction_T_max 0.960
_exptl_absorpt_correction_T_min 0.956
_exptl_absorpt_correction_type multi-scan
_exptl_absorpt_process_details
;
(SADABS; Bruker, 2008)
;
_exptl_crystal_colour ' orange'
_exptl_crystal_density_diffrn 1.285
_exptl_crystal_density_method 'Not Measured'
_exptl_crystal_description ' BLOCK'
_exptl_crystal_F_000 312
_exptl_crystal_size_max .20
_exptl_crystal_size_mid .20
_exptl_crystal_size_min .15
_refine_diff_density_max 0.206
_refine_diff_density_min -0.278
_refine_ls_extinction_coef 0.028(6)
_refine_ls_extinction_expression Fc^*^=kFc[1+0.001xFc^2^\l^3^/sin(2\q)]^-1/4^
_refine_ls_extinction_method
;
SHELXL-2018/3 (Sheldrick 2018)
;
_refine_ls_goodness_of_fit_ref 1.019
_refine_ls_hydrogen_treatment mixed
_refine_ls_matrix_type full
_refine_ls_number_parameters 237
_refine_ls_number_reflns 3789
_refine_ls_number_restraints 79
_refine_ls_restrained_S_all 1.051
_refine_ls_R_factor_all 0.1006
_refine_ls_R_factor_gt 0.0520
_refine_ls_shift/su_max 0.000
_refine_ls_shift/su_mean 0.000
_refine_ls_structure_factor_coef Fsqd
_refine_ls_weighting_details 'w=1/[\s^2^(Fo^2^)+(0.0710P)^2^+0.1156P] where P=(Fo^2^+2Fc^2^)/3'
_refine_ls_weighting_scheme calc
_refine_ls_wR_factor_gt 0.1313
_refine_ls_wR_factor_ref 0.1601
_reflns_number_gt 2207
_reflns_number_total 3789
_reflns_threshold_expression 'I > 2\s(I)'
_cod_data_source_file bv4022sup1.cif
_cod_data_source_block I
_cod_database_code 1552276
_cod_database_fobs_code 1552276
_shelx_space_group_comment
;
The symmetry employed for this shelxl refinement is uniquely defined
by the following loop, which should always be used as a source of
symmetry information in preference to the above space-group names.
They are only intended as comments.
;

loop_
_space_group_symop_operation_xyz
'x, y, z'
'-x, -y, -z'

loop_
_atom_site_type_symbol
_atom_site_label
_atom_site_fract_x
_atom_site_fract_y
_atom_site_fract_z
_atom_site_U_iso_or_equiv
_atom_site_adp_type
_atom_site_calc_flag
_atom_site_occupancy
_atom_site_disorder_assembly
_atom_site_disorder_group
O O1 0.13227(16) 0.88787(15) 0.32279(13) 0.0513(4) Uani d 1 . .
O O2 0.72395(18) 0.92452(18) 0.36162(17) 0.0742(5) Uani d 1 . .
O O3 0.62148(18) 1.06948(19) 0.26548(15) 0.0728(5) Uani d 1 . .
N N1 -0.0492(2) 0.7331(2) 0.38698(18) 0.0580(5) Uani d 1 . .
H H1N1 -0.080(3) 0.663(3) 0.4157(19) 0.057(6) Uiso d 1 . .
H H1N2 -0.109(3) 0.797(3) 0.376(2) 0.068(6) Uiso d 1 . .
N N2 0.1936(2) 0.4855(2) 0.48236(19) 0.0700(6) Uani d 1 . .
C C1 0.3644(2) 0.5954(2) 0.21556(18) 0.0474(4) Uani d 1 . .
C C2 0.4475(3) 0.4852(3) 0.2186(2) 0.0693(6) Uani d 1 . .
H H2A 0.523004 0.495812 0.296026 0.083 Uiso calc 1 . .
C C3 0.4174(4) 0.3571(3) 0.1044(3) 0.0938(9) Uani d 1 . .
H H3A 0.472222 0.281595 0.106231 0.113 Uiso calc 1 . .
C C4 0.3083(5) 0.3415(3) -0.0102(3) 0.0942(9) Uani d 1 . .
H H4A 0.290072 0.256420 -0.085936 0.113 Uiso calc 1 . .
C C5 0.2271(4) 0.4499(3) -0.0129(2) 0.0881(8) Uani d 1 . .
H H5A 0.152576 0.439516 -0.090676 0.106 Uiso calc 1 . .
C C6 0.2543(3) 0.5753(3) 0.0988(2) 0.0700(6) Uani d 1 . .
H H6A 0.196780 0.648748 0.095559 0.084 Uiso calc 1 . .
C C7 0.3897(2) 0.7335(2) 0.33875(16) 0.0424(4) Uani d 1 . .
H H7A 0.494936 0.744799 0.405599 0.051 Uiso calc 1 . .
C C8 0.4222(2) 0.8932(2) 0.32389(16) 0.0421(4) Uani d 1 . .
C C9 0.2989(2) 0.9618(2) 0.31696(17) 0.0454(4) Uani d 1 . .
C C10 0.1074(2) 0.7670(2) 0.36705(16) 0.0437(4) Uani d 1 . .
C C11 0.2308(2) 0.6973(2) 0.38400(16) 0.0426(4) Uani d 1 . .
C C12 0.2067(2) 0.5791(2) 0.43693(18) 0.0488(4) Uani d 1 . .
C C13 0.3033(3) 1.1169(3) 0.3039(2) 0.0652(6) Uani d 1 . .
H H13A 0.425021 1.184266 0.324493 0.098 Uiso calc 1 . .
H H13B 0.251375 1.171848 0.361704 0.098 Uiso calc 1 . .
H H13C 0.236508 1.094610 0.217107 0.098 Uiso calc 1 . .
C C14 0.6031(2) 0.9636(2) 0.31985(18) 0.0484(4) Uani d 1 . .
C C15A 0.814(5) 1.136(3) 0.2707(18) 0.084(3) Uani d 0.280(7) A 1
H H15A 0.885611 1.222435 0.354245 0.101 Uiso calc 0.280(7) A 1
H H15B 0.864085 1.051113 0.257234 0.101 Uiso calc 0.280(7) A 1
C C16A 0.8150(18) 1.1965(15) 0.1739(11) 0.098(3) Uani d 0.280(7) A 1
H H16A 0.885497 1.304306 0.198254 0.117 Uiso calc 0.280(7) A 1
C C17A 0.728(2) 1.1155(18) 0.0576(11) 0.149(5) Uani d 0.280(7) A 1
H H17A 0.656193 1.007380 0.029871 0.179 Uiso calc 0.280(7) A 1
H H17B 0.734994 1.163255 -0.001548 0.179 Uiso calc 0.280(7) A 1
C C15B 0.7942(19) 1.1526(13) 0.2641(6) 0.093(2) Uani d 0.720(7) A 2
H H15C 0.824470 1.268629 0.307193 0.111 Uiso calc 0.720(7) A 2
H H15D 0.882796 1.122081 0.311836 0.111 Uiso calc 0.720(7) A 2
C C16B 0.8014(7) 1.1178(6) 0.1398(4) 0.1014(17) Uani d 0.720(7) A 2
H H16B 0.721066 1.016544 0.079943 0.122 Uiso calc 0.720(7) A 2
C C17B 0.8942(6) 1.1959(7) 0.0949(5) 0.1199(19) Uani d 0.720(7) A 2
H H17C 0.978344 1.298620 0.147859 0.144 Uiso calc 0.720(7) A 2
H H17D 0.880257 1.152447 0.007964 0.144 Uiso calc 0.720(7) A 2

loop_
_atom_site_aniso_label
_atom_site_aniso_U_11
_atom_site_aniso_U_22
_atom_site_aniso_U_33
_atom_site_aniso_U_12
_atom_site_aniso_U_13
_atom_site_aniso_U_23
O1 0.0444(7) 0.0617(8) 0.0695(9) 0.0266(6) 0.0260(6) 0.0421(7)
O2 0.0458(8) 0.0656(9) 0.1176(13) 0.0250(7) 0.0311(8) 0.0375(9)
O3 0.0517(8) 0.0913(11) 0.0830(10) 0.0102(7) 0.0273(7) 0.0531(9)
N1 0.0509(10) 0.0682(12) 0.0831(13) 0.0301(9) 0.0369(9) 0.0483(10)
N2 0.0740(12) 0.0741(12) 0.0988(15) 0.0377(10) 0.0476(11) 0.0585(12)
C1 0.0468(10) 0.0454(10) 0.0596(11) 0.0179(8) 0.0293(9) 0.0237(9)
C2 0.0816(15) 0.0599(13) 0.0913(16) 0.0384(12) 0.0465(13) 0.0384(12)
C3 0.127(2) 0.0589(15) 0.127(3) 0.0528(16) 0.078(2) 0.0362(16)
C4 0.123(2) 0.0610(16) 0.090(2) 0.0183(16) 0.0658(19) 0.0093(14)
C5 0.0939(19) 0.0846(18) 0.0627(15) 0.0207(15) 0.0283(13) 0.0073(13)
C6 0.0752(14) 0.0731(15) 0.0587(13) 0.0329(12) 0.0226(11) 0.0165(11)
C7 0.0400(9) 0.0474(10) 0.0465(10) 0.0199(7) 0.0155(7) 0.0228(8)
C8 0.0421(9) 0.0431(9) 0.0429(9) 0.0140(7) 0.0165(7) 0.0185(8)
C9 0.0454(10) 0.0489(10) 0.0490(10) 0.0179(8) 0.0190(8) 0.0252(8)
C10 0.0441(10) 0.0476(10) 0.0464(10) 0.0174(8) 0.0192(8) 0.0236(8)
C11 0.0473(10) 0.0440(9) 0.0460(10) 0.0201(8) 0.0208(8) 0.0229(8)
C12 0.0496(10) 0.0516(11) 0.0595(11) 0.0246(8) 0.0273(9) 0.0285(9)
C13 0.0675(13) 0.0634(13) 0.0876(16) 0.0319(11) 0.0333(12) 0.0467(12)
C14 0.0458(10) 0.0440(10) 0.0512(10) 0.0131(8) 0.0194(8) 0.0135(8)
C15A 0.057(5) 0.109(5) 0.094(5) 0.010(4) 0.030(4) 0.061(4)
C16A 0.076(4) 0.110(5) 0.105(5) 0.001(5) 0.027(4) 0.069(4)
C17A 0.191(10) 0.144(8) 0.111(6) 0.050(8) 0.035(8) 0.067(7)
C15B 0.060(4) 0.118(3) 0.084(2) -0.006(3) 0.029(2) 0.047(2)
C16B 0.093(3) 0.098(3) 0.096(3) 0.007(3) 0.049(2) 0.027(3)
C17B 0.095(3) 0.175(5) 0.099(3) 0.018(3) 0.042(2) 0.085(3)

loop_
_atom_type_symbol
_atom_type_description
_atom_type_scat_dispersion_real
_atom_type_scat_dispersion_imag
_atom_type_scat_source
C C 0.0033 0.0016 'International Tables Vol C Tables 4.2.6.8 and 6.1.1.4'
H H 0.0000 0.0000 'International Tables Vol C Tables 4.2.6.8 and 6.1.1.4'
N N 0.0061 0.0033 'International Tables Vol C Tables 4.2.6.8 and 6.1.1.4'
O O 0.0106 0.0060 'International Tables Vol C Tables 4.2.6.8 and 6.1.1.4'

loop_
_geom_angle_atom_site_label_1
_geom_angle_atom_site_label_2
_geom_angle_atom_site_label_3
_geom_angle_site_symmetry_1
_geom_angle_site_symmetry_3
_geom_angle
C10 O1 C9 . . 119.93(13)
C14 O3 C15B . . 120.1(4)
C14 O3 C15A . . 110.7(7)
C10 N1 H1N1 . . 120.4(14)
C10 N1 H1N2 . . 116.0(14)
H1N1 N1 H1N2 . . 123(2)
C2 C1 C6 . . 118.3(2)
C2 C1 C7 . . 120.80(19)
C6 C1 C7 . . 120.86(16)
C1 C2 C3 . . 119.4(2)
C1 C2 H2A . . 120.3
C3 C2 H2A . . 120.3
C4 C3 C2 . . 120.8(2)
C4 C3 H3A . . 119.6
C2 C3 H3A . . 119.6
C5 C4 C3 . . 119.7(2)
C5 C4 H4A . . 120.1
C3 C4 H4A . . 120.1
C4 C5 C6 . . 120.1(3)
C4 C5 H5A . . 120.0
C6 C5 H5A . . 120.0
C5 C6 C1 . . 121.7(2)
C5 C6 H6A . . 119.1
C1 C6 H6A . . 119.1
C8 C7 C11 . . 109.31(13)
C8 C7 C1 . . 112.26(14)
C11 C7 C1 . . 111.41(14)
C8 C7 H7A . . 107.9
C11 C7 H7A . . 107.9
C1 C7 H7A . . 107.9
C9 C8 C14 . . 124.63(16)
C9 C8 C7 . . 122.28(15)
C14 C8 C7 . . 113.08(15)
C8 C9 O1 . . 120.91(15)
C8 C9 C13 . . 131.04(17)
O1 C9 C13 . . 108.05(15)
N1 C10 C11 . . 128.55(17)
N1 C10 O1 . . 110.40(15)
C11 C10 O1 . . 121.05(15)
C10 C11 C12 . . 119.89(15)
C10 C11 C7 . . 121.69(15)
C12 C11 C7 . . 118.27(14)
N2 C12 C11 . . 177.5(2)
C9 C13 H13A . . 109.5
C9 C13 H13B . . 109.5
H13A C13 H13B . . 109.5
C9 C13 H13C . . 109.5
H13A C13 H13C . . 109.5
H13B C13 H13C . . 109.5
O2 C14 O3 . . 122.49(17)
O2 C14 C8 . . 121.74(17)
O3 C14 C8 . . 115.75(16)
C16A C15A O3 . . 108(2)
C16A C15A H15A . . 110.1
O3 C15A H15A . . 110.1
C16A C15A H15B . . 110.1
O3 C15A H15B . . 110.1
H15A C15A H15B . . 108.4
C17A C16A C15A . . 124.5(11)
C17A C16A H16A . . 117.7
C15A C16A H16A . . 117.7
C16A C17A H17A . . 120.0
C16A C17A H17B . . 120.0
H17A C17A H17B . . 120.0
C16B C15B O3 . . 112.7(8)
C16B C15B H15C . . 109.1
O3 C15B H15C . . 109.1
C16B C15B H15D . . 109.1
O3 C15B H15D . . 109.1
H15C C15B H15D . . 107.8
C17B C16B C15B . . 131.9(8)
C17B C16B H16B . . 114.0
C15B C16B H16B . . 114.0
C16B C17B H17C . . 120.0
C16B C17B H17D . . 120.0
H17C C17B H17D . . 120.0

loop_
_geom_bond_atom_site_label_1
_geom_bond_atom_site_label_2
_geom_bond_site_symmetry_2
_geom_bond_distance
O1 C10 . 1.361(2)
O1 C9 . 1.389(2)
O2 C14 . 1.197(2)
O3 C14 . 1.319(2)
O3 C15B . 1.434(13)
O3 C15A . 1.52(4)
N1 C10 . 1.333(2)
N1 H1N1 . 0.83(2)
N1 H1N2 . 0.88(2)
N2 C12 . 1.143(2)
C1 C2 . 1.375(3)
C1 C6 . 1.376(3)
C1 C7 . 1.521(2)
C2 C3 . 1.396(4)
C2 H2A . 0.9300
C3 C4 . 1.367(4)
C3 H3A . 0.9300
C4 C5 . 1.349(4)
C4 H4A . 0.9300
C5 C6 . 1.371(3)
C5 H5A . 0.9300
C6 H6A . 0.9300
C7 C8 . 1.508(2)
C7 C11 . 1.511(2)
C7 H7A . 0.9800
C8 C9 . 1.331(2)
C8 C14 . 1.477(2)
C9 C13 . 1.486(2)
C10 C11 . 1.348(2)
C11 C12 . 1.409(2)
C13 H13A . 0.9600
C13 H13B . 0.9600
C13 H13C . 0.9600
C15A C16A . 1.404(4)
C15A H15A . 0.9700
C15A H15B . 0.9700
C16A C17A . 1.245(4)
C16A H16A . 0.9300
C17A H17A . 0.9300
C17A H17B . 0.9300
C15B C16B . 1.395(4)
C15B H15C . 0.9700
C15B H15D . 0.9700
C16B C17B . 1.227(3)
C16B H16B . 0.9300
C17B H17C . 0.9300
C17B H17D . 0.9300

loop_
_geom_hbond_atom_site_label_D
_geom_hbond_atom_site_label_H
_geom_hbond_atom_site_label_A
_geom_hbond_site_symmetry_A
_geom_hbond_distance_DH
_geom_hbond_distance_HA
_geom_hbond_distance_DA
_geom_hbond_angle_DHA
_geom_hbond_publ_flag
N1 H1N1 N2 2_566 0.83(2) 2.24(2) 3.051(2) 166.0(19) yes
N1 H1N2 O2 1_455 0.88(2) 2.04(2) 2.919(2) 171(2) yes
C13 H13A O3 . 0.96 2.27 2.868(3) 119.7 yes

loop_
_geom_torsion_atom_site_label_1
_geom_torsion_atom_site_label_2
_geom_torsion_atom_site_label_3
_geom_torsion_atom_site_label_4
_geom_torsion_site_symmetry_1
_geom_torsion_site_symmetry_2
_geom_torsion_site_symmetry_3
_geom_torsion_site_symmetry_4
_geom_torsion
C6 C1 C2 C3 . . . . -0.2(3)
C7 C1 C2 C3 . . . . 178.11(18)
C1 C2 C3 C4 . . . . 0.8(4)
C2 C3 C4 C5 . . . . -0.7(4)
C3 C4 C5 C6 . . . . 0.1(4)
C4 C5 C6 C1 . . . . 0.4(4)
C2 C1 C6 C5 . . . . -0.4(3)
C7 C1 C6 C5 . . . . -178.71(19)
C2 C1 C7 C8 . . . . 135.66(18)
C6 C1 C7 C8 . . . . -46.0(2)
C2 C1 C7 C11 . . . . -101.37(19)
C6 C1 C7 C11 . . . . 76.9(2)
C11 C7 C8 C9 . . . . -17.1(2)
C1 C7 C8 C9 . . . . 106.99(19)
C11 C7 C8 C14 . . . . 162.07(14)
C1 C7 C8 C14 . . . . -73.79(18)
C14 C8 C9 O1 . . . . -179.35(15)
C7 C8 C9 O1 . . . . -0.2(3)
C14 C8 C9 C13 . . . . 0.1(3)
C7 C8 C9 C13 . . . . 179.25(19)
C10 O1 C9 C8 . . . . 16.3(2)
C10 O1 C9 C13 . . . . -163.28(16)
C9 O1 C10 N1 . . . . 168.74(16)
C9 O1 C10 C11 . . . . -11.9(2)
N1 C10 C11 C12 . . . . -4.5(3)
O1 C10 C11 C12 . . . . 176.32(16)
N1 C10 C11 C7 . . . . 171.01(18)
O1 C10 C11 C7 . . . . -8.2(3)
C8 C7 C11 C10 . . . . 21.4(2)
C1 C7 C11 C10 . . . . -103.26(19)
C8 C7 C11 C12 . . . . -163.08(15)
C1 C7 C11 C12 . . . . 72.3(2)
C15B O3 C14 O2 . . . . -5.2(5)
C15A O3 C14 O2 . . . . -2.7(9)
C15B O3 C14 C8 . . . . 176.0(4)
C15A O3 C14 C8 . . . . 178.4(9)
C9 C8 C14 O2 . . . . 158.52(19)
C7 C8 C14 O2 . . . . -20.7(2)
C9 C8 C14 O3 . . . . -22.6(3)
C7 C8 C14 O3 . . . . 158.17(15)
C14 O3 C15A C16A . . . . 158.0(12)
O3 C15A C16A C17A . . . . -56(3)
C14 O3 C15B C16B . . . . 117.5(6)
O3 C15B C16B C17B . . . . 152.6(7)

loop_
_cod_changelog_entry_id
_cod_changelog_entry_author
_cod_changelog_entry_date
_cod_changelog_entry_text
1 'Vaitkus, Antanas' 2022-04-26T17:25:00+03:00 'Updated bibliographic information.'
